data_1565451
loop_
_publ_author_name
'Tanaka, Tsubasa'
'Sunatsuki, Yukinari'
'Suzuki, Takayoshi'

_publ_section_title
;
 Synthesis and magnetic properties of tetrahedral tetranuclear iron(II)
 complexes with bis(bidentate)-type Schiff bases containing imidazole
 groups
;
_journal_name_full 'Inorganica Chimica Acta'
_journal_page_first 119373
_journal_paper_doi 10.1016/j.ica.2019.119373
_journal_volume 502
_journal_year 2020
_chemical_formula_moiety 'C94 H113.2 Cl8 Fe4 N46 O57.6'
_chemical_formula_sum 'C94 H113.2 Cl8 Fe4 N46 O57.6'
_chemical_formula_weight 3316.01
_space_group_crystal_system tetragonal
_space_group_IT_number 88
_space_group_name_Hall '-I 4ad'
_space_group_name_H-M_alt 'I 41/a :2'
_atom_sites_solution_hydrogens geom
_atom_sites_solution_primary direct
_atom_sites_solution_secondary difmap
_cell_angle_alpha 90.000
_cell_angle_beta 90.000
_cell_angle_gamma 90.000
_cell_formula_units_Z 4
_cell_length_a 28.7507(13)
_cell_length_b 28.7507(13)
_cell_length_c 17.9975(9)
_cell_measurement_reflns_used 44312
_cell_measurement_temperature 112
_cell_measurement_theta_max 27.50
_cell_measurement_theta_min 3.00
_cell_volume 14876.8(12)
_computing_cell_refinement 'RAPID AUTO'
_computing_data_collection 'RAPID AUTO (Rigaku, ????)'
_computing_data_reduction 'RAPID AUTO'
_computing_molecular_graphics 'CrystalStructure 4.3'
_computing_publication_material 'CrystalStructure 4.3 (Rigaku, 2018)'
_computing_structure_refinement 'SHELXL Version 2014/7 (Sheldrick, 2008)'
_computing_structure_solution 'SIR2011 (Burla, et al., 2012)'
_diffrn_ambient_temperature 112
_diffrn_detector_area_resol_mean 10.000
_diffrn_measured_fraction_theta_full 0.998
_diffrn_measured_fraction_theta_max 0.999
_diffrn_measurement_device_type 'Rigaku R-AXIS RAPID'
_diffrn_measurement_method \w
_diffrn_radiation_type 'Mo K\a'
_diffrn_radiation_wavelength 0.71075
_diffrn_reflns_av_R_equivalents 0.0470
_diffrn_reflns_av_unetI/netI 0.0276
_diffrn_reflns_Laue_measured_fraction_full 0.998
_diffrn_reflns_Laue_measured_fraction_max 0.999
_diffrn_reflns_limit_h_max 37
_diffrn_reflns_limit_h_min -36
_diffrn_reflns_limit_k_max 37
_diffrn_reflns_limit_k_min -37
_diffrn_reflns_limit_l_max 23
_diffrn_reflns_limit_l_min -22
_diffrn_reflns_number 69566
_diffrn_reflns_point_group_measured_fraction_full 0.998
_diffrn_reflns_point_group_measured_fraction_max 0.999
_diffrn_reflns_theta_full 25.242
_diffrn_reflns_theta_max 27.476
_diffrn_reflns_theta_min 3.023
_diffrn_standards_interval_count .
_diffrn_standards_number 0
_exptl_absorpt_coefficient_mu 0.626
_exptl_absorpt_correction_T_max 0.829
_exptl_absorpt_correction_T_min 0.449
_exptl_absorpt_correction_type multi-scan
_exptl_absorpt_process_details 'ABSCOR (Rigaku, 1995)'
_exptl_crystal_colour red
_exptl_crystal_density_diffrn 1.480
_exptl_crystal_density_method 'not measured'
_exptl_crystal_description block
_exptl_crystal_F_000 6800.00
_exptl_crystal_size_max 0.800
_exptl_crystal_size_mid 0.300
_exptl_crystal_size_min 0.300
_refine_diff_density_max 1.62
_refine_diff_density_min -0.81
_refine_ls_extinction_method none
_refine_ls_goodness_of_fit_ref 1.032
_refine_ls_hydrogen_treatment constr
_refine_ls_number_parameters 521
_refine_ls_number_reflns 8516
_refine_ls_number_restraints 0
_refine_ls_R_factor_all 0.0985
_refine_ls_R_factor_gt 0.0796
_refine_ls_shift/su_max 0.001
_refine_ls_structure_factor_coef Fsqd
_refine_ls_weighting_details 'w = 1/[\s^2^(Fo^2^)+(0.1496P)^2^+52.1363P] where P=(Fo^2^+2Fc^2^)/3'
_refine_ls_weighting_scheme calc
_refine_ls_wR_factor_gt 0.2330
_refine_ls_wR_factor_ref 0.2526
_reflns_Friedel_coverage 0.000
_reflns_Friedel_fraction_full .
_reflns_Friedel_fraction_max .
_reflns_number_gt 6357
_reflns_number_total 8516
_reflns_threshold_expression F^2^>2.0\s(F^2^)
_cod_data_source_file ICA-2020-502-119373.cif
_cod_data_source_block 1ClO4
_cod_original_sg_symbol_H-M 'I 41/a'
_cod_database_code 1565451

loop_
_space_group_symop_operation_xyz
'x, y, z'
'-x, -y+1/2, z'
'-y+3/4, x+1/4, z+1/4'
'y+1/4, -x+1/4, z+1/4'
'x+1/2, y+1/2, z+1/2'
'-x+1/2, -y+1, z+1/2'
'-y+5/4, x+3/4, z+3/4'
'y+3/4, -x+3/4, z+3/4'
'-x, -y, -z'
'x, y-1/2, -z'
'y-3/4, -x-1/4, -z-1/4'
'-y-1/4, x-1/4, -z-1/4'
'-x+1/2, -y+1/2, -z+1/2'
'x+1/2, y, -z+1/2'
'y-1/4, -x+1/4, -z+1/4'
'-y+1/4, x+1/4, -z+1/4'

loop_
_atom_site_label
_atom_site_type_symbol
_atom_site_fract_x
_atom_site_fract_y
_atom_site_fract_z
_atom_site_U_iso_or_equiv
_atom_site_adp_type
_atom_site_occupancy
_atom_site_site_symmetry_order
_atom_site_calc_flag
_atom_site_refinement_flags_posn
_atom_site_refinement_flags_adp
_atom_site_refinement_flags_occupancy
_atom_site_disorder_assembly
_atom_site_disorder_group
Fe1 Fe 0.44954(2) 0.39491(2) 0.21032(3) 0.03417(19) Uani 1 1 d . . . . .
Cl1 Cl 0.17312(4) 0.48730(4) 0.49181(6) 0.0497(3) Uani 1 1 d . . . . .
Cl2 Cl 0.3627(2) 0.2222(2) 0.0026(4) 0.088(2) Uani 0.6 1 d . . P . .
Cl3 Cl 0.3659(4) 0.2109(3) 0.0071(7) 0.080(3) Uani 0.4 1 d . . P . .
O1 O 0.28398(12) 0.27741(13) -0.1996(2) 0.0590(9) Uani 1 1 d . . . . .
O2 O 0.30121(13) 0.32371(13) -0.1092(2) 0.0609(9) Uani 1 1 d . . . . .
O3 O 0.3634(3) 0.4207(3) 0.5257(9) 0.181(7) Uani 0.725 1 d . . P . .
O4 O 0.3342(5) 0.3851(6) 0.4502(8) 0.205(7) Uani 0.725 1 d . . P . .
O5 O 0.3519(7) 0.5328(6) 0.5533(10) 0.221(6) Uiso 0.775 1 d . . P . .
O6 O 0.4061(4) 0.5228(4) 0.4889(7) 0.148(4) Uiso 0.775 1 d . . P . .
O7 O 0.31474(12) 0.12438(12) -0.09228(17) 0.0542(8) Uani 1 1 d . . . . .
O8 O 0.4509(7) 0.2342(14) -0.1729(13) 0.149(16) Uani 0.225 1 d . . P . .
O9 O 0.488(3) 0.2279(14) -0.123(3) 0.108(14) Uani 0.175 1 d . . P . .
O10 O 0.12499(14) 0.49929(18) 0.5007(2) 0.0783(12) Uani 1 1 d . . . . .
O11 O 0.17398(19) 0.44002(15) 0.4654(3) 0.0969(16) Uani 1 1 d . . . . .
O12 O 0.19471(15) 0.51506(14) 0.4358(2) 0.0667(10) Uani 1 1 d . . . . .
O13 O 0.19719(16) 0.4921(3) 0.5589(2) 0.114(2) Uani 1 1 d . . . . .
O14 O 0.3288(2) 0.2461(2) 0.0443(4) 0.116(2) Uani 1 1 d . . . . .
O15 O 0.3652(7) 0.1740(6) 0.0315(9) 0.134(8) Uani 0.6 1 d . . P . .
O16 O 0.3516(8) 0.1661(6) 0.0303(8) 0.067(5) Uani 0.4 1 d . . P . .
O17 O 0.3474(3) 0.2201(4) -0.0736(5) 0.059(2) Uani 0.6 1 d . . P . .
O18 O 0.3625(10) 0.2168(9) -0.0652(14) 0.151(12) Uani 0.4 1 d . . P . .
O19 O 0.4051(6) 0.2505(7) 0.0070(15) 0.215(11) Uani 0.6 1 d . . P . .
O20 O 0.4084(5) 0.2245(5) 0.0353(8) 0.076(4) Uani 0.4 1 d . . P . .
N1 N 0.43061(14) 0.39321(11) 0.09384(19) 0.0428(8) Uani 1 1 d . . . . .
N2 N 0.40655(17) 0.39868(13) -0.0217(2) 0.0555(11) Uani 1 1 d . . . . .
H2 H 0.4042 0.4085 -0.0678 0.067 Uiso 1 1 calc R U . . .
N3 N 0.40093(13) 0.33397(11) 0.20420(18) 0.0409(8) Uani 1 1 d . . . . .
N4 N 0.50723(12) 0.44062(11) 0.18826(19) 0.0373(7) Uani 1 1 d . . . . .
N5 N 0.56242(15) 0.48973(14) 0.1592(2) 0.0533(10) Uani 1 1 d . . . . .
H5 H 0.5773 0.5163 0.1536 0.064 Uiso 1 1 calc R U . . .
N6 N 0.50731(14) 0.34716(11) 0.19019(18) 0.0427(8) Uani 1 1 d . . . . .
N7 N 0.39675(12) 0.44491(11) 0.2277(2) 0.0421(8) Uani 1 1 d . . . . .
N8 N 0.34206(15) 0.49751(15) 0.2342(3) 0.0661(13) Uani 1 1 d . . . . .
H7 H 0.3192 0.5160 0.2206 0.079 Uiso 1 1 calc R U . . .
N9 N 0.45403(11) 0.40978(11) 0.33272(18) 0.0339(7) Uani 1 1 d . . . . .
N10 N 0.31128(14) 0.30202(13) -0.1657(2) 0.0486(9) Uani 1 1 d . . . . .
N11 N 0.3308(3) 0.4155(3) 0.4875(6) 0.096(3) Uani 0.725 1 d . . P . .
N12 N 0.3904(5) 0.5202(4) 0.5370(8) 0.131(4) Uiso 0.775 1 d . . P . .
C1 C 0.43551(18) 0.41622(15) 0.0310(2) 0.0477(10) Uani 1 1 d . . . . .
H1 H 0.4563 0.4415 0.0236 0.057 Uiso 1 1 calc R U . . .
C2 C 0.3820(2) 0.36343(17) 0.0090(3) 0.0594(14) Uani 1 1 d . . . . .
H2A H 0.3590 0.3449 -0.0147 0.071 Uiso 1 1 calc R U . . .
C3 C 0.39676(19) 0.35999(15) 0.0804(2) 0.0512(12) Uani 1 1 d . . . . .
C4 C 0.38257(19) 0.32941(15) 0.1393(2) 0.0523(12) Uani 1 1 d . . . . .
H4 H 0.3599 0.3061 0.1305 0.063 Uiso 1 1 calc R U . . .
C5 C 0.38779(16) 0.29977(13) 0.2581(2) 0.0400(9) Uani 1 1 d . . . . .
C6 C 0.38287(17) 0.25331(14) 0.2391(2) 0.0453(10) Uani 1 1 d . . . . .
H6 H 0.3896 0.2435 0.1898 0.054 Uiso 1 1 calc R U . . .
C7 C 0.38015(15) 0.31377(14) 0.3308(2) 0.0399(8) Uani 1 1 d . . . . .
H7A H 0.3851 0.3453 0.3447 0.048 Uiso 1 1 calc R U . . .
C8 C 0.36524(14) 0.28151(14) 0.3834(2) 0.0374(8) Uani 1 1 d . . . . .
H8 H 0.3597 0.2910 0.4332 0.045 Uiso 1 1 calc R U . . .
C9 C 0.51940(16) 0.48464(14) 0.1866(2) 0.0434(9) Uani 1 1 d . . . . .
H9 H 0.5002 0.5096 0.2027 0.052 Uiso 1 1 calc R U . . .
C10 C 0.57920(18) 0.44718(18) 0.1415(3) 0.0566(12) Uani 1 1 d . . . . .
H10 H 0.6087 0.4401 0.1205 0.068 Uiso 1 1 calc R U . . .
C11 C 0.54489(16) 0.41648(15) 0.1602(2) 0.0448(9) Uani 1 1 d . . . . .
C12 C 0.54338(18) 0.36657(15) 0.1601(2) 0.0498(11) Uani 1 1 d . . . . .
H12 H 0.5677 0.3486 0.1389 0.060 Uiso 1 1 calc R U . . .
C13 C 0.5037(2) 0.29788(14) 0.1895(2) 0.0506(11) Uani 1 1 d . . . . .
C14 C 0.50145(16) 0.27400(13) 0.2565(2) 0.0408(9) Uani 1 1 d . . . . .
H14 H 0.5019 0.2906 0.3021 0.049 Uiso 1 1 calc R U . . .
C15 C 0.5022(3) 0.27429(15) 0.1223(3) 0.079(2) Uani 1 1 d . . . . .
H15 H 0.5041 0.2909 0.0767 0.095 Uiso 1 1 calc R U . . .
C16 C 0.36544(17) 0.46784(16) 0.1896(3) 0.0547(12) Uani 1 1 d . . . . .
H16 H 0.3600 0.4641 0.1379 0.066 Uiso 1 1 calc R U . . .
C17 C 0.35994(19) 0.49392(19) 0.3030(4) 0.0639(14) Uani 1 1 d . . . . .
H17 H 0.3509 0.5112 0.3456 0.077 Uiso 1 1 calc R U . . .
C18 C 0.39351(15) 0.46070(15) 0.2997(3) 0.0462(10) Uani 1 1 d . . . . .
C19 C 0.42574(15) 0.44173(14) 0.3540(2) 0.0421(9) Uani 1 1 d . . . . .
H19 H 0.4259 0.4526 0.4038 0.051 Uiso 1 1 calc R U . . .
C20 C 0.48546(13) 0.39149(13) 0.3869(2) 0.0348(8) Uani 1 1 d . . . . .
C21 C 0.47078(14) 0.38186(15) 0.4586(2) 0.0412(9) Uani 1 1 d . . . . .
H21 H 0.4390 0.3853 0.4719 0.049 Uiso 1 1 calc R U . . .
C22 C 0.3590(2) 0.3058(2) -0.1932(3) 0.0696(15) Uani 1 1 d . . . . .
H22A H 0.3768 0.3265 -0.1606 0.083 Uiso 1 1 calc R U . . .
H22B H 0.3735 0.2749 -0.1935 0.083 Uiso 1 1 calc R U . . .
H22C H 0.3587 0.3184 -0.2437 0.083 Uiso 1 1 calc R U . . .
C23 C 0.2908(5) 0.4459(5) 0.5002(10) 0.153(7) Uani 0.725 1 d . . P . .
H23A H 0.2990 0.4697 0.5368 0.183 Uiso 0.725 1 calc R U P . .
H23B H 0.2819 0.4609 0.4534 0.183 Uiso 0.725 1 calc R U P . .
H23C H 0.2646 0.4274 0.5189 0.183 Uiso 0.725 1 calc R U P . .
C24 C 0.4259(7) 0.4950(7) 0.5980(12) 0.179(7) Uiso 0.775 1 d . . P . .

loop_
_atom_site_aniso_label
_atom_site_aniso_U_11
_atom_site_aniso_U_22
_atom_site_aniso_U_33
_atom_site_aniso_U_23
_atom_site_aniso_U_13
_atom_site_aniso_U_12
Fe1 0.0465(3) 0.0236(3) 0.0325(3) 0.00309(19) -0.0102(2) -0.0030(2)
Cl1 0.0666(7) 0.0436(6) 0.0389(5) 0.0061(4) 0.0078(5) 0.0074(5)
Cl2 0.067(2) 0.105(5) 0.093(4) -0.053(3) -0.043(2) 0.025(3)
Cl3 0.118(7) 0.033(2) 0.090(4) 0.005(2) -0.062(4) -0.006(3)
O1 0.055(2) 0.059(2) 0.063(2) -0.0166(16) -0.0159(16) -0.0034(15)
O2 0.062(2) 0.063(2) 0.058(2) -0.0201(17) -0.0102(16) 0.0071(16)
O3 0.060(5) 0.101(6) 0.38(2) -0.052(9) 0.067(8) -0.003(4)
O4 0.203(14) 0.244(16) 0.168(11) -0.080(11) 0.038(9) 0.095(13)
O7 0.0601(19) 0.061(2) 0.0413(16) 0.0098(14) 0.0133(14) 0.0200(15)
O8 0.033(9) 0.33(5) 0.078(15) -0.10(2) 0.003(9) 0.005(16)
O9 0.16(5) 0.057(19) 0.11(2) -0.065(17) 0.031(18) -0.025(16)
O10 0.056(2) 0.108(4) 0.071(3) -0.001(2) 0.0055(19) 0.011(2)
O11 0.102(4) 0.049(2) 0.140(5) -0.005(3) -0.002(3) 0.011(2)
O12 0.081(3) 0.069(2) 0.0500(19) 0.0133(17) -0.0085(18) -0.0322(19)
O13 0.069(3) 0.233(7) 0.040(2) 0.000(3) -0.0034(19) 0.060(4)
O14 0.100(4) 0.110(4) 0.136(5) -0.069(4) -0.045(3) 0.031(3)
O15 0.173(15) 0.124(14) 0.105(9) -0.061(9) -0.084(9) 0.087(12)
O16 0.128(14) 0.048(6) 0.024(5) 0.002(4) -0.012(6) -0.022(7)
O17 0.051(3) 0.071(5) 0.056(5) -0.014(4) -0.010(4) -0.002(3)
O18 0.27(3) 0.088(12) 0.100(12) 0.037(9) -0.124(17) -0.071(16)
O19 0.105(10) 0.21(2) 0.33(3) -0.148(19) -0.096(15) 0.028(12)
O20 0.052(6) 0.094(10) 0.081(7) 0.012(7) -0.030(5) 0.000(6)
N1 0.064(2) 0.0333(16) 0.0310(16) 0.0067(13) -0.0107(15) -0.0134(15)
N2 0.093(3) 0.041(2) 0.0320(18) 0.0103(15) -0.0126(19) -0.0158(19)
N3 0.063(2) 0.0285(15) 0.0314(16) 0.0058(12) -0.0097(14) -0.0143(14)
N4 0.0443(18) 0.0275(15) 0.0402(17) 0.0036(12) -0.0033(14) -0.0002(12)
N5 0.058(2) 0.046(2) 0.055(2) 0.0149(17) -0.0059(18) -0.0131(17)
N6 0.070(2) 0.0258(15) 0.0325(16) 0.0019(12) -0.0001(16) 0.0113(15)
N7 0.0400(18) 0.0329(16) 0.053(2) 0.0078(14) -0.0151(15) -0.0009(13)
N8 0.048(2) 0.053(2) 0.098(4) 0.032(2) -0.010(2) 0.0126(18)
N9 0.0365(16) 0.0303(15) 0.0351(16) 0.0004(12) -0.0093(12) -0.0001(12)
N10 0.055(2) 0.046(2) 0.046(2) -0.0028(16) -0.0108(17) -0.0003(16)
N11 0.066(5) 0.081(5) 0.140(8) 0.024(5) 0.057(5) 0.024(4)
C1 0.069(3) 0.034(2) 0.039(2) 0.0079(16) -0.0089(19) -0.0096(19)
C2 0.090(4) 0.051(3) 0.037(2) 0.0101(19) -0.021(2) -0.027(3)
C3 0.081(3) 0.041(2) 0.032(2) 0.0067(16) -0.014(2) -0.024(2)
C4 0.084(3) 0.038(2) 0.035(2) 0.0085(16) -0.018(2) -0.028(2)
C5 0.056(2) 0.0333(19) 0.0305(18) 0.0061(15) -0.0079(16) -0.0066(16)
C6 0.071(3) 0.035(2) 0.0304(19) 0.0037(15) -0.0006(18) -0.0129(19)
C7 0.050(2) 0.0359(19) 0.0339(19) 0.0038(15) -0.0092(16) -0.0070(16)
C8 0.041(2) 0.040(2) 0.0313(18) 0.0033(15) -0.0051(15) -0.0045(15)
C9 0.056(2) 0.0319(19) 0.042(2) 0.0031(16) -0.0052(18) -0.0025(17)
C10 0.052(3) 0.057(3) 0.061(3) 0.017(2) 0.010(2) 0.001(2)
C11 0.056(2) 0.038(2) 0.040(2) 0.0064(16) 0.0031(18) 0.0056(17)
C12 0.071(3) 0.042(2) 0.036(2) 0.0053(17) 0.008(2) 0.018(2)
C13 0.090(4) 0.0252(18) 0.036(2) -0.0004(15) 0.000(2) 0.0108(19)
C14 0.065(3) 0.0294(19) 0.0286(18) -0.0004(14) 0.0011(17) 0.0098(16)
C15 0.177(7) 0.029(2) 0.031(2) 0.0024(17) 0.000(3) 0.015(3)
C16 0.049(2) 0.043(2) 0.072(3) 0.021(2) -0.023(2) -0.0034(19)
C17 0.060(3) 0.053(3) 0.079(4) 0.012(3) 0.004(3) 0.019(2)
C18 0.043(2) 0.037(2) 0.059(3) 0.0065(18) -0.0031(19) 0.0061(17)
C19 0.049(2) 0.037(2) 0.041(2) -0.0022(16) -0.0051(17) 0.0069(16)
C20 0.0334(18) 0.0358(18) 0.0352(18) -0.0040(14) -0.0086(14) 0.0030(14)
C21 0.0327(19) 0.055(2) 0.036(2) -0.0012(17) -0.0058(15) 0.0089(16)
C22 0.065(3) 0.085(4) 0.059(3) -0.013(3) 0.010(3) -0.020(3)
C23 0.099(8) 0.134(11) 0.226(17) 0.055(11) 0.087(10) 0.072(8)

loop_
_atom_type_symbol
_atom_type_description
_atom_type_scat_dispersion_real
_atom_type_scat_dispersion_imag
_atom_type_scat_source
C C 0.0033 0.0016
;
International Tables for Crystallography
(Vol. C, Tables 4.2.6.8 and 6.1.1.4)
;
H H 0.0000 0.0000
;
International Tables for Crystallography
(Vol. C, Table 6.1.1.4)
;
N N 0.0061 0.0033
;
International Tables for Crystallography
(Vol. C, Tables 4.2.6.8 and 6.1.1.4)
;
Fe Fe 0.3463 0.8444
;
International Tables for Crystallography
(Vol. C, Tables 4.2.6.8 and 6.1.1.4)
;
Cl Cl 0.1484 0.1585
;
International Tables for Crystallography
(Vol. C, Tables 4.2.6.8 and 6.1.1.4)
;
O O 0.0106 0.0060
;
International Tables for Crystallography
(Vol. C, Tables 4.2.6.8 and 6.1.1.4)
;

loop_
_geom_angle_atom_site_label_1
_geom_angle_atom_site_label_2
_geom_angle_atom_site_label_3
_geom_angle
_geom_angle_site_symmetry_1
_geom_angle_site_symmetry_3
N7 Fe1 N4 99.52(13) . .
N7 Fe1 N1 88.73(14) . .
N4 Fe1 N1 91.66(13) . .
N7 Fe1 N6 176.05(14) . .
N4 Fe1 N6 76.55(13) . .
N1 Fe1 N6 90.94(14) . .
N7 Fe1 N3 95.22(14) . .
N4 Fe1 N3 161.32(14) . .
N1 Fe1 N3 77.19(12) . .
N6 Fe1 N3 88.55(14) . .
N7 Fe1 N9 76.53(12) . .
N4 Fe1 N9 91.17(12) . .
N1 Fe1 N9 165.26(14) . .
N6 Fe1 N9 103.79(12) . .
N3 Fe1 N9 103.44(12) . .
O13 Cl1 O12 109.8(3) . .
O13 Cl1 O10 110.9(3) . .
O12 Cl1 O10 111.4(3) . .
O13 Cl1 O11 111.8(4) . .
O12 Cl1 O11 106.7(3) . .
O10 Cl1 O11 106.3(3) . .
O18 Cl2 O14 125.9(15) . .
O18 Cl2 O20 114.6(16) . .
O14 Cl2 O20 112.9(9) . .
O18 Cl2 O17 18.1(15) . .
O14 Cl2 O17 108.5(6) . .
O20 Cl2 O17 132.0(9) . .
O18 Cl2 O19 97.3(17) . .
O14 Cl2 O19 105.9(9) . .
O20 Cl2 O19 36.4(10) . .
O17 Cl2 O19 109.2(13) . .
O18 Cl2 O15 103.3(14) . .
O14 Cl2 O15 107.6(10) . .
O20 Cl2 O15 81.7(10) . .
O17 Cl2 O15 108.0(9) . .
O19 Cl2 O15 117.4(13) . .
O18 Cl2 O16 99.7(13) . .
O14 Cl2 O16 100.1(9) . .
O20 Cl2 O16 95.4(10) . .
O17 Cl2 O16 100.3(8) . .
O19 Cl2 O16 131.3(13) . .
O15 Cl2 O16 13.9(13) . .
O15 Cl3 O18 119.8(16) . .
O15 Cl3 O20 98.0(13) . .
O18 Cl3 O20 113.2(16) . .
O15 Cl3 O16 16.5(17) . .
O18 Cl3 O16 112.8(14) . .
O20 Cl3 O16 114.1(12) . .
O15 Cl3 O17 120.2(12) . .
O18 Cl3 O17 15.8(15) . .
O20 Cl3 O17 126.3(11) . .
O16 Cl3 O17 109.1(11) . .
O15 Cl3 O19 132.1(15) . .
O18 Cl3 O19 87.7(15) . .
O20 Cl3 O19 34.5(9) . .
O16 Cl3 O19 148.5(14) . .
O17 Cl3 O19 96.7(12) . .
O15 Cl3 O14 114.1(14) . .
O18 Cl3 O14 106.2(15) . .
O20 Cl3 O14 104.7(10) . .
O16 Cl3 O14 104.8(13) . .
O17 Cl3 O14 93.1(6) . .
O19 Cl3 O14 91.0(8) . .
O9 O8 O9 43.4(19) 11_665 .
O9 O9 O9 89.7(7) 12_655 11_665
O9 O9 O8 68(10) 12_655 12_655
O9 O9 O8 137(9) 11_665 12_655
O9 O9 O8 130(8) 12_655 .
O9 O9 O8 68(9) 11_665 .
O8 O9 O8 153(2) 12_655 .
O9 O9 O9 45.1(4) 12_655 2_655
O9 O9 O9 45.1(4) 11_665 2_655
O8 O9 O9 102(7) 12_655 2_655
O8 O9 O9 105(6) . 2_655
Cl2 O14 Cl3 10.6(6) . .
Cl3 O15 Cl2 4.3(10) . .
Cl3 O16 Cl2 6.3(7) . .
Cl2 O17 Cl3 12.3(5) . .
Cl2 O18 Cl3 15.2(7) . .
O20 O19 Cl2 70.2(19) . .
O20 O19 Cl3 59.2(18) . .
Cl2 O19 Cl3 12.0(6) . .
O19 O20 Cl3 86.2(15) . .
O19 O20 Cl2 73.3(14) . .
Cl3 O20 Cl2 14.0(5) . .
C1 N1 C3 105.8(3) . .
C1 N1 Fe1 142.4(3) . .
C3 N1 Fe1 111.2(3) . .
C2 N2 C1 108.2(4) . .
C2 N2 H2 125.9 . .
C1 N2 H2 125.9 . .
C4 N3 C5 115.9(3) . .
C4 N3 Fe1 112.3(3) . .
C5 N3 Fe1 131.8(2) . .
C9 N4 C11 105.5(4) . .
C9 N4 Fe1 142.9(3) . .
C11 N4 Fe1 111.4(3) . .
C9 N5 C10 108.5(4) . .
C9 N5 H5 125.8 . .
C10 N5 H5 125.8 . .
C12 N6 C13 119.0(4) . .
C12 N6 Fe1 114.0(3) . .
C13 N6 Fe1 124.9(3) . .
C16 N7 C18 106.3(4) . .
C16 N7 Fe1 139.3(4) . .
C18 N7 Fe1 114.3(3) . .
C17 N8 C16 108.0(4) . .
C17 N8 H7 126.0 . .
C16 N8 H7 126.0 . .
C19 N9 C20 117.4(3) . .
C19 N9 Fe1 113.1(3) . .
C20 N9 Fe1 129.4(2) . .
O1 N10 O2 123.9(4) . .
O1 N10 C22 118.5(4) . .
O2 N10 C22 117.7(4) . .
O4 N11 O3 112.7(11) . .
O4 N11 C23 129.5(16) . .
O3 N11 C23 117.5(13) . .
O6 N12 O5 128.3(19) . .
O6 N12 C24 109.3(16) . .
O5 N12 C24 122.4(16) . .
N1 C1 N2 110.3(4) . .
N1 C1 H1 124.8 . .
N2 C1 H1 124.8 . .
N2 C2 C3 106.1(4) . .
N2 C2 H2A 126.9 . .
C3 C2 H2A 126.9 . .
C2 C3 N1 109.6(4) . .
C2 C3 C4 130.9(4) . .
N1 C3 C4 119.5(4) . .
N3 C4 C3 119.4(4) . .
N3 C4 H4 120.3 . .
C3 C4 H4 120.3 . .
C7 C5 C6 119.8(4) . .
C7 C5 N3 118.8(3) . .
C6 C5 N3 121.4(4) . .
C5 C6 C21 120.7(4) . 12_656
C5 C6 H6 119.7 . .
C21 C6 H6 119.7 12_656 .
C5 C7 C8 119.8(4) . .
C5 C7 H7A 120.1 . .
C8 C7 H7A 120.1 . .
C20 C8 C7 120.0(4) 12_656 .
C20 C8 H8 120.0 12_656 .
C7 C8 H8 120.0 . .
N4 C9 N5 111.1(4) . .
N4 C9 H9 124.5 . .
N5 C9 H9 124.5 . .
N5 C10 C11 105.6(4) . .
N5 C10 H10 127.2 . .
C11 C10 H10 127.2 . .
C10 C11 N4 109.4(4) . .
C10 C11 C12 131.9(5) . .
N4 C11 C12 118.6(4) . .
N6 C12 C11 117.0(4) . .
N6 C12 H12 121.5 . .
C11 C12 H12 121.5 . .
C15 C13 C14 120.9(4) . .
C15 C13 N6 119.8(4) . .
C14 C13 N6 119.3(4) . .
C14 C14 C13 119.8(2) 2_655 .
C14 C14 H14 120.1 2_655 .
C13 C14 H14 120.1 . .
C13 C15 C15 119.3(3) . 2_655
C13 C15 H15 120.3 . .
C15 C15 H15 120.3 2_655 .
N7 C16 N8 110.4(5) . .
N7 C16 H16 124.8 . .
N8 C16 H16 124.8 . .
N8 C17 C18 106.5(5) . .
N8 C17 H17 126.7 . .
C18 C17 H17 126.7 . .
C17 C18 N7 108.7(4) . .
C17 C18 C19 133.4(5) . .
N7 C18 C19 117.8(4) . .
N9 C19 C18 118.1(4) . .
N9 C19 H19 120.9 . .
C18 C19 H19 120.9 . .
C21 C20 C8 120.5(3) . 11_666
C21 C20 N9 121.1(3) . .
C8 C20 N9 118.4(3) 11_666 .
C20 C21 C6 119.1(4) . 11_666
C20 C21 H21 120.5 . .
C6 C21 H21 120.5 11_666 .
N10 C22 H22A 109.5 . .
N10 C22 H22B 109.5 . .
H22A C22 H22B 109.5 . .
N10 C22 H22C 109.5 . .
H22A C22 H22C 109.5 . .
H22B C22 H22C 109.5 . .
N11 C23 H23A 109.5 . .
N11 C23 H23B 109.5 . .
H23A C23 H23B 109.5 . .
N11 C23 H23C 109.5 . .
H23A C23 H23C 109.5 . .
H23B C23 H23C 109.5 . .

loop_
_geom_bond_atom_site_label_1
_geom_bond_atom_site_label_2
_geom_bond_distance
_geom_bond_site_symmetry_2
Fe1 N7 2.114(4) .
Fe1 N4 2.153(3) .
Fe1 N1 2.167(3) .
Fe1 N6 2.185(4) .
Fe1 N3 2.244(3) .
Fe1 N9 2.248(3) .
Cl1 O13 1.398(5) .
Cl1 O12 1.427(4) .
Cl1 O10 1.435(4) .
Cl1 O11 1.440(5) .
Cl2 O18 1.23(3) .
Cl2 O14 1.410(9) .
Cl2 O20 1.441(14) .
Cl2 O17 1.442(12) .
Cl2 O19 1.47(2) .
Cl2 O15 1.481(18) .
Cl2 O16 1.717(17) .
Cl3 O15 1.15(2) .
Cl3 O18 1.32(3) .
Cl3 O20 1.379(18) .
Cl3 O16 1.414(16) .
Cl3 O17 1.570(15) .
Cl3 O19 1.60(2) .
Cl3 O14 1.618(13) .
O1 N10 1.221(5) .
O2 N10 1.226(5) .
O3 N11 1.174(16) .
O4 N11 1.105(15) .
O5 N12 1.199(18) .
O6 N12 0.980(14) .
O8 O9 1.39(9) 11_665
O8 O9 1.40(10) .
O9 O9 1.03(4) 12_655
O9 O9 1.03(4) 11_665
O9 O8 1.39(9) 12_655
O9 O9 1.46(5) 2_655
O19 O20 0.91(3) .
N1 C1 1.317(5) .
N1 C3 1.385(5) .
N2 C2 1.353(6) .
N2 C1 1.359(6) .
N2 H2 0.8800 .
N3 C4 1.288(5) .
N3 C5 1.432(5) .
N4 C9 1.313(5) .
N4 C11 1.381(5) .
N5 C9 1.339(6) .
N5 C10 1.353(7) .
N5 H5 0.8800 .
N6 C12 1.296(6) .
N6 C13 1.421(5) .
N7 C16 1.310(5) .
N7 C18 1.377(6) .
N8 C17 1.346(8) .
N8 C16 1.351(8) .
N8 H7 0.8800 .
N9 C19 1.285(5) .
N9 C20 1.429(5) .
N10 C22 1.463(7) .
N11 C23 1.462(11) .
N12 C24 1.67(2) .
C1 H1 0.9500 .
C2 C3 1.357(6) .
C2 H2A 0.9500 .
C3 C4 1.437(6) .
C4 H4 0.9500 .
C5 C7 1.386(6) .
C5 C6 1.386(5) .
C6 C21 1.393(5) 12_656
C6 H6 0.9500 .
C7 C8 1.393(5) .
C7 H7A 0.9500 .
C8 C20 1.387(5) 12_656
C8 H8 0.9500 .
C9 H9 0.9500 .
C10 C11 1.366(7) .
C10 H10 0.9500 .
C11 C12 1.436(6) .
C12 H12 0.9500 .
C13 C15 1.388(6) .
C13 C14 1.389(6) .
C14 C14 1.383(7) 2_655
C14 H14 0.9500 .
C15 C15 1.402(9) 2_655
C15 H15 0.9500 .
C16 H16 0.9500 .
C17 C18 1.359(6) .
C17 H17 0.9500 .
C18 C19 1.453(6) .
C19 H19 0.9500 .
C20 C21 1.387(6) .
C20 C8 1.387(5) 11_666
C21 C6 1.393(5) 11_666
C21 H21 0.9500 .
C22 H22A 0.9800 .
C22 H22B 0.9800 .
C22 H22C 0.9800 .
C23 H23A 0.9800 .
C23 H23B 0.9800 .
C23 H23C 0.9800 .

loop_
_geom_hbond_atom_site_label_D
_geom_hbond_atom_site_label_H
_geom_hbond_atom_site_label_A
_geom_hbond_site_symmetry_D
_geom_hbond_site_symmetry_H
_geom_hbond_site_symmetry_A
_geom_hbond_distance_DA
_geom_hbond_distance_DH
_geom_hbond_distance_HA
_geom_hbond_angle_DHA
_geom_hbond_publ_flag
N2 H2 O7 . . 11_665 2.820(5) 0.880 1.985 157.9 no
N5 H5 O7 . . 3_555 2.820(5) 0.880 1.970 162.1 no
N8 H7 O12 . . 8_454 2.901(6) 0.880 2.022 176.7 no

loop_
_geom_torsion_atom_site_label_1
_geom_torsion_atom_site_label_2
_geom_torsion_atom_site_label_3
_geom_torsion_atom_site_label_4
_geom_torsion
_geom_torsion_site_symmetry_1
_geom_torsion_site_symmetry_2
_geom_torsion_site_symmetry_3
_geom_torsion_site_symmetry_4
O9 O8 O9 O9 -70(6) 11_665 . . 12_655
O9 O8 O9 O8 163(11) 11_665 . . 12_655
O9 O8 O9 O9 -27(4) 11_665 . . 2_655
O18 Cl2 O14 Cl3 127(4) . . . .
O20 Cl2 O14 Cl3 -83(4) . . . .
O17 Cl2 O14 Cl3 122(4) . . . .
O19 Cl2 O14 Cl3 -121(4) . . . .
O15 Cl2 O14 Cl3 5(3) . . . .
O16 Cl2 O14 Cl3 17(3) . . . .
O15 Cl3 O14 Cl2 -173(4) . . . .
O18 Cl3 O14 Cl2 -39(3) . . . .
O20 Cl3 O14 Cl2 81(4) . . . .
O16 Cl3 O14 Cl2 -159(4) . . . .
O17 Cl3 O14 Cl2 -48(3) . . . .
O19 Cl3 O14 Cl2 49(3) . . . .
O18 Cl3 O15 Cl2 -111(12) . . . .
O20 Cl3 O15 Cl2 126(12) . . . .
O16 Cl3 O15 Cl2 -42(14) . . . .
O17 Cl3 O15 Cl2 -93(12) . . . .
O19 Cl3 O15 Cl2 132(13) . . . .
O14 Cl3 O15 Cl2 16(11) . . . .
O18 Cl2 O15 Cl3 63(12) . . . .
O14 Cl2 O15 Cl3 -162(12) . . . .
O20 Cl2 O15 Cl3 -51(11) . . . .
O17 Cl2 O15 Cl3 81(12) . . . .
O19 Cl2 O15 Cl3 -43(11) . . . .
O16 Cl2 O15 Cl3 139(13) . . . .
O15 Cl3 O16 Cl2 157(9) . . . .
O18 Cl3 O16 Cl2 -85(7) . . . .
O20 Cl3 O16 Cl2 144(8) . . . .
O17 Cl3 O16 Cl2 -68(6) . . . .
O19 Cl3 O16 Cl2 148(9) . . . .
O14 Cl3 O16 Cl2 30(6) . . . .
O18 Cl2 O16 Cl3 85(7) . . . .
O14 Cl2 O16 Cl3 -145(7) . . . .
O20 Cl2 O16 Cl3 -31(7) . . . .
O17 Cl2 O16 Cl3 104(7) . . . .
O19 Cl2 O16 Cl3 -24(6) . . . .
O15 Cl2 O16 Cl3 -21(8) . . . .
O18 Cl2 O17 Cl3 63(6) . . . .
O14 Cl2 O17 Cl3 -131(4) . . . .
O20 Cl2 O17 Cl3 81(4) . . . .
O19 Cl2 O17 Cl3 114(4) . . . .
O15 Cl2 O17 Cl3 -15(3) . . . .
O16 Cl2 O17 Cl3 -26(3) . . . .
O15 Cl3 O17 Cl2 159(5) . . . .
O18 Cl3 O17 Cl2 -108(6) . . . .
O20 Cl3 O17 Cl2 -72(3) . . . .
O16 Cl3 O17 Cl2 146(4) . . . .
O19 Cl3 O17 Cl2 -53(3) . . . .
O14 Cl3 O17 Cl2 39(3) . . . .
O14 Cl2 O18 Cl3 -136(4) . . . .
O20 Cl2 O18 Cl3 74(3) . . . .
O17 Cl2 O18 Cl3 -120(6) . . . .
O19 Cl2 O18 Cl3 108(3) . . . .
O15 Cl2 O18 Cl3 -13(3) . . . .
O16 Cl2 O18 Cl3 -26(3) . . . .
O15 Cl3 O18 Cl2 162(4) . . . .
O20 Cl3 O18 Cl2 -84(3) . . . .
O16 Cl3 O18 Cl2 145(4) . . . .
O17 Cl3 O18 Cl2 65(6) . . . .
O19 Cl3 O18 Cl2 -60(3) . . . .
O14 Cl3 O18 Cl2 30(3) . . . .
O18 Cl2 O19 O20 -122(2) . . . .
O14 Cl2 O19 O20 107.2(19) . . . .
O17 Cl2 O19 O20 -136(2) . . . .
O15 Cl2 O19 O20 -13(3) . . . .
O16 Cl2 O19 O20 -12(3) . . . .
O18 Cl2 O19 Cl3 -99(4) . . . .
O14 Cl2 O19 Cl3 130(4) . . . .
O20 Cl2 O19 Cl3 23(4) . . . .
O17 Cl2 O19 Cl3 -113(4) . . . .
O15 Cl2 O19 Cl3 10(3) . . . .
O16 Cl2 O19 Cl3 11(3) . . . .
O15 Cl3 O19 O20 -10(3) . . . .
O18 Cl3 O19 O20 -139(3) . . . .
O16 Cl3 O19 O20 -6(4) . . . .
O17 Cl3 O19 O20 -152(2) . . . .
O14 Cl3 O19 O20 115(2) . . . .
O15 Cl3 O19 Cl2 -164(5) . . . .
O18 Cl3 O19 Cl2 66(4) . . . .
O20 Cl3 O19 Cl2 -155(5) . . . .
O16 Cl3 O19 Cl2 -161(6) . . . .
O17 Cl3 O19 Cl2 53(3) . . . .
O14 Cl3 O19 Cl2 -40(3) . . . .
Cl2 O19 O20 Cl3 5.4(10) . . . .
Cl3 O19 O20 Cl2 -5.4(10) . . . .
O15 Cl3 O20 O19 173(2) . . . .
O18 Cl3 O20 O19 46(3) . . . .
O16 Cl3 O20 O19 176(2) . . . .
O17 Cl3 O20 O19 36(3) . . . .
O14 Cl3 O20 O19 -70(2) . . . .
O15 Cl3 O20 Cl2 -165(4) . . . .
O18 Cl3 O20 Cl2 68(3) . . . .
O16 Cl3 O20 Cl2 -162(4) . . . .
O17 Cl3 O20 Cl2 58(3) . . . .
O19 Cl3 O20 Cl2 22(4) . . . .
O14 Cl3 O20 Cl2 -48(3) . . . .
O18 Cl2 O20 O19 68(3) . . . .
O14 Cl2 O20 O19 -86(2) . . . .
O17 Cl2 O20 O19 62(3) . . . .
O15 Cl2 O20 O19 168(2) . . . .
O16 Cl2 O20 O19 171(2) . . . .
O18 Cl2 O20 Cl3 -90(4) . . . .
O14 Cl2 O20 Cl3 117(4) . . . .
O17 Cl2 O20 Cl3 -95(4) . . . .
O19 Cl2 O20 Cl3 -157(4) . . . .
O15 Cl2 O20 Cl3 11(3) . . . .
O16 Cl2 O20 Cl3 14(3) . . . .
C3 N1 C1 N2 -0.6(6) . . . .
Fe1 N1 C1 N2 -169.5(4) . . . .
C2 N2 C1 N1 0.6(6) . . . .
C1 N2 C2 C3 -0.3(7) . . . .
N2 C2 C3 N1 0.0(7) . . . .
N2 C2 C3 C4 178.9(6) . . . .
C1 N1 C3 C2 0.4(6) . . . .
Fe1 N1 C3 C2 173.1(4) . . . .
C1 N1 C3 C4 -178.7(5) . . . .
Fe1 N1 C3 C4 -6.0(6) . . . .
C5 N3 C4 C3 -175.0(5) . . . .
Fe1 N3 C4 C3 4.0(6) . . . .
C2 C3 C4 N3 -177.6(6) . . . .
N1 C3 C4 N3 1.3(8) . . . .
C4 N3 C5 C7 -140.7(5) . . . .
Fe1 N3 C5 C7 40.6(6) . . . .
C4 N3 C5 C6 39.7(7) . . . .
Fe1 N3 C5 C6 -139.1(4) . . . .
C7 C5 C6 C21 3.1(7) . . . 12_656
N3 C5 C6 C21 -177.2(4) . . . 12_656
C6 C5 C7 C8 -3.3(6) . . . .
N3 C5 C7 C8 177.0(4) . . . .
C5 C7 C8 C20 0.6(6) . . . 12_656
C11 N4 C9 N5 0.0(5) . . . .
Fe1 N4 C9 N5 -173.3(3) . . . .
C10 N5 C9 N4 0.5(5) . . . .
C9 N5 C10 C11 -0.7(5) . . . .
N5 C10 C11 N4 0.8(5) . . . .
N5 C10 C11 C12 -174.5(5) . . . .
C9 N4 C11 C10 -0.5(5) . . . .
Fe1 N4 C11 C10 175.2(3) . . . .
C9 N4 C11 C12 175.5(4) . . . .
Fe1 N4 C11 C12 -8.9(5) . . . .
C13 N6 C12 C11 178.2(4) . . . .
Fe1 N6 C12 C11 14.0(5) . . . .
C10 C11 C12 N6 171.4(5) . . . .
N4 C11 C12 N6 -3.5(6) . . . .
C12 N6 C13 C15 -60.7(7) . . . .
Fe1 N6 C13 C15 101.7(6) . . . .
C12 N6 C13 C14 119.5(5) . . . .
Fe1 N6 C13 C14 -78.1(5) . . . .
C15 C13 C14 C14 1.1(10) . . . 2_655
N6 C13 C14 C14 -179.1(5) . . . 2_655
C14 C13 C15 C15 0.8(13) . . . 2_655
N6 C13 C15 C15 -179.0(8) . . . 2_655
C18 N7 C16 N8 -0.3(5) . . . .
Fe1 N7 C16 N8 -177.7(3) . . . .
C17 N8 C16 N7 1.3(6) . . . .
C16 N8 C17 C18 -1.7(6) . . . .
N8 C17 C18 N7 1.5(6) . . . .
N8 C17 C18 C19 178.4(5) . . . .
C16 N7 C18 C17 -0.7(5) . . . .
Fe1 N7 C18 C17 177.4(3) . . . .
C16 N7 C18 C19 -178.2(4) . . . .
Fe1 N7 C18 C19 -0.1(5) . . . .
C20 N9 C19 C18 -180.0(4) . . . .
Fe1 N9 C19 C18 4.4(5) . . . .
C17 C18 C19 N9 -179.8(5) . . . .
N7 C18 C19 N9 -3.1(6) . . . .
C19 N9 C20 C21 42.1(5) . . . .
Fe1 N9 C20 C21 -143.2(3) . . . .
C19 N9 C20 C8 -136.2(4) . . . 11_666
Fe1 N9 C20 C8 38.6(5) . . . 11_666
C8 C20 C21 C6 2.6(6) 11_666 . . 11_666
N9 C20 C21 C6 -175.6(4) . . . 11_666
